data_2106219
loop_
_publ_author_name
'Valentine, D.Y.'
'Cavin, O.B.'
'Yakel, H.L.jr.'

_publ_section_title
;
 On the crystal structure of Li Te3
;
_journal_name_full 'Acta Crystallographica B (24,1968-38,1982)'
_journal_page_first 1389
_journal_page_last 1396
_journal_volume 33
_journal_year 1977
_chemical_formula_sum 'Li Te3'
_space_group_IT_number 165
_symmetry_space_group_name_Hall '-P 3 2"c'
_symmetry_space_group_name_H-M 'P -3 c 1'
_cell_angle_alpha 90
_cell_angle_beta 90
_cell_angle_gamma 120
_cell_formula_units_Z 12
_cell_length_a 8.7144
_cell_length_b 8.7144
_cell_length_c 21.3452
_cell_volume 1403.802
_citation_journal_id_ASTM ACBCAR
_cod_data_source_file Valentine_ACBCAR_1977_1400.cif
_cod_data_source_block Li1Te3
_cod_original_formula_sum 'Li1 Te3'
_cod_database_code 2106219

loop_
_symmetry_equiv_pos_as_xyz
x,y,z
-y,x-y,z
-x+y,-x,z
y,x,-z+1/2
-x,-x+y,-z+1/2
x-y,-y,-z+1/2
-x,-y,-z
y,-x+y,-z
x-y,x,-z
-y,-x,z-1/2
x,x-y,z-1/2
-x+y,y,z-1/2

loop_
_atom_site_label
_atom_site_type_symbol
_atom_site_fract_x
_atom_site_fract_y
_atom_site_fract_z
_atom_site_occupancy
_atom_site_U_iso_or_equiv
Li3 Li 0.3333 0.6667 0.1667 1 0.0
Te4 Te -0.149 0.6667 0.1667 1 0.0
Li1 Li 0 0 0 1 0.0
Te3 Te 0.177 0.3333 0.0833 1 0.0
Te1 Te 0.5 0 0 1 0.0
Te2 Te 0.52 0 0.25 1 0.0
Li4 Li 0.3333 0.6667 -0.0833 1 0.0
Li2 Li 0 0 0.25 1 0.0
